data_2230447
loop_
_publ_author_name
'Han, Jian-Rong'
'Wang, Wei'
'Zhen, Xiao-Li'
'Tian, Xia'
'Liu, Shou-Xin'

_publ_section_title
;
 (Anthracen-9-ylmethyl)benzylammonium chloride
;
_journal_coeditor_code PV2409
_journal_issue 6
_journal_name_full 'Acta Crystallographica Section E'
_journal_page_first o1482
_journal_paper_doi 10.1107/S1600536811016837
_journal_volume 67
_journal_year 2011
_chemical_formula_iupac 'C22 H20 N +, Cl -'
_chemical_formula_moiety 'C22 H20 N +, Cl -'
_chemical_formula_sum 'C22 H20 Cl N'
_chemical_formula_weight 333.84
_chemical_name_systematic
;
(Anthracen-9-ylmethyl)benzylammonium chloride
;
_space_group_IT_number 2
_symmetry_cell_setting triclinic
_symmetry_space_group_name_Hall '-P 1'
_symmetry_space_group_name_H-M 'P -1'
_atom_sites_solution_hydrogens geom
_atom_sites_solution_primary direct
_atom_sites_solution_secondary difmap
_audit_creation_method SHELXL-97
_cell_angle_alpha 94.45(3)
_cell_angle_beta 104.84(3)
_cell_angle_gamma 104.48(3)
_cell_formula_units_Z 2
_cell_length_a 6.7457(13)
_cell_length_b 10.761(2)
_cell_length_c 13.033(3)
_cell_measurement_reflns_used 2756
_cell_measurement_temperature 113(2)
_cell_measurement_theta_max 27.882
_cell_measurement_theta_min 2.368
_cell_volume 875.3(4)
_computing_cell_refinement 'CrystalClear (Rigaku/MSC, 2005)'
_computing_data_collection 'CrystalClear (Rigaku/MSC, 2005)'
_computing_data_reduction 'CrystalClear (Rigaku/MSC, 2005)'
_computing_molecular_graphics 'SHELXTL (Sheldrick, 2008)'
_computing_publication_material 'SHELXTL (Sheldrick, 2008)'
_computing_structure_refinement 'SHELXL97 (Sheldrick, 2008)'
_computing_structure_solution 'SHELXS97 (Sheldrick, 2008)'
_diffrn_ambient_temperature 113(2)
_diffrn_detector_area_resol_mean 7.31
_diffrn_measured_fraction_theta_full 0.990
_diffrn_measured_fraction_theta_max 0.990
_diffrn_measurement_device_type 'Rigaku Saturn CCD area-detector'
_diffrn_measurement_method '\w and \f'
_diffrn_radiation_monochromator confocal
_diffrn_radiation_source 'rotating anode'
_diffrn_radiation_type MoK\a
_diffrn_radiation_wavelength 0.71073
_diffrn_reflns_av_R_equivalents 0.0267
_diffrn_reflns_av_sigmaI/netI 0.0476
_diffrn_reflns_limit_h_max 8
_diffrn_reflns_limit_h_min -8
_diffrn_reflns_limit_k_max 10
_diffrn_reflns_limit_k_min -12
_diffrn_reflns_limit_l_max 15
_diffrn_reflns_limit_l_min -15
_diffrn_reflns_number 5882
_diffrn_reflns_theta_full 25.01
_diffrn_reflns_theta_max 25.01
_diffrn_reflns_theta_min 2.37
_diffrn_standards_decay_% 0
_diffrn_standards_interval_count 0
_diffrn_standards_interval_time 0
_diffrn_standards_number 0
_exptl_absorpt_coefficient_mu 0.220
_exptl_absorpt_correction_T_max 0.9573
_exptl_absorpt_correction_T_min 0.9409
_exptl_absorpt_correction_type multi-scan
_exptl_absorpt_process_details '(CrystalClear; Rigaku/MSC, 2005)'
_exptl_crystal_colour yellow
_exptl_crystal_density_diffrn 1.267
_exptl_crystal_density_method 'not measured'
_exptl_crystal_description block
_exptl_crystal_F_000 352
_exptl_crystal_size_max 0.28
_exptl_crystal_size_mid 0.24
_exptl_crystal_size_min 0.20
_refine_diff_density_max 0.201
_refine_diff_density_min -0.209
_refine_ls_extinction_coef 0.152(9)
_refine_ls_extinction_expression Fc^*^=kFc[1+0.001xFc^2^\l^3^/sin(2\q)]^-1/4^
_refine_ls_extinction_method 'SHELXL97 (Sheldrick, 2008)'
_refine_ls_goodness_of_fit_ref 1.036
_refine_ls_hydrogen_treatment mixed
_refine_ls_matrix_type full
_refine_ls_number_parameters 226
_refine_ls_number_reflns 3048
_refine_ls_number_restraints 3
_refine_ls_restrained_S_all 1.037
_refine_ls_R_factor_all 0.0382
_refine_ls_R_factor_gt 0.0310
_refine_ls_shift/su_max 0.002
_refine_ls_shift/su_mean 0.000
_refine_ls_structure_factor_coef Fsqd
_refine_ls_weighting_details 'calc w=1/[\s^2^(Fo^2^)+(0.0502P)^2^] where P=(Fo^2^+2Fc^2^)/3'
_refine_ls_weighting_scheme calc
_refine_ls_wR_factor_gt 0.0851
_refine_ls_wR_factor_ref 0.0876
_reflns_number_gt 2342
_reflns_number_total 3048
_reflns_threshold_expression I>2\s(I)
_cod_data_source_file pv2409.cif
_cod_data_source_block I
_cod_original_cell_volume 875.3(3)
_cod_database_code 2230447
_cod_database_fobs_code 2230447

loop_
_symmetry_equiv_pos_as_xyz
'x, y, z'
'-x, -y, -z'

loop_
_atom_site_type_symbol
_atom_site_label
_atom_site_fract_x
_atom_site_fract_y
_atom_site_fract_z
_atom_site_U_iso_or_equiv
_atom_site_adp_type
_atom_site_calc_flag
_atom_site_refinement_flags
_atom_site_occupancy
_atom_site_symmetry_multiplicity
_atom_site_disorder_assembly
_atom_site_disorder_group
Cl Cl1 0.17351(5) 0.42040(4) 0.40032(3) 0.02288(15) Uani d . 1 1 . .
N N1 0.38238(18) 0.52936(11) 0.64009(9) 0.0139(3) Uani d D 1 1 . .
C C1 0.1631(2) 0.21072(14) 0.67206(11) 0.0184(3) Uani d . 1 1 . .
C C2 -0.0472(2) 0.21057(16) 0.61273(12) 0.0242(4) Uani d . 1 1 . .
H H2 -0.0774 0.2890 0.6018 0.029 Uiso calc R 1 1 . .
C C3 -0.2034(3) 0.09727(16) 0.57217(13) 0.0305(4) Uani d . 1 1 . .
H H3 -0.3391 0.0995 0.5340 0.037 Uiso calc R 1 1 . .
C C4 -0.1629(3) -0.02440(17) 0.58713(13) 0.0341(4) Uani d . 1 1 . .
H H4 -0.2721 -0.1009 0.5597 0.041 Uiso calc R 1 1 . .
C C5 0.0344(3) -0.02903(16) 0.64127(12) 0.0305(4) Uani d . 1 1 . .
H H5 0.0595 -0.1091 0.6505 0.037 Uiso calc R 1 1 . .
C C6 0.2045(3) 0.08678(15) 0.68441(12) 0.0227(4) Uani d . 1 1 . .
C C7 0.4101(3) 0.08322(16) 0.73768(12) 0.0262(4) Uani d . 1 1 . .
H H7 0.4365 0.0029 0.7438 0.031 Uiso calc R 1 1 . .
C C8 0.5764(2) 0.19449(15) 0.78173(11) 0.0223(4) Uani d . 1 1 . .
C C9 0.7883(3) 0.18991(18) 0.83401(12) 0.0299(4) Uani d . 1 1 . .
H H9 0.8163 0.1098 0.8382 0.036 Uiso calc R 1 1 . .
C C10 0.9485(3) 0.29980(18) 0.87736(12) 0.0315(4) Uani d . 1 1 . .
H H10 1.0853 0.2948 0.9103 0.038 Uiso calc R 1 1 . .
C C11 0.9084(2) 0.42185(17) 0.87262(11) 0.0273(4) Uani d . 1 1 . .
H H11 1.0193 0.4969 0.9030 0.033 Uiso calc R 1 1 . .
C C12 0.7099(2) 0.43137(16) 0.82427(11) 0.0221(4) Uani d . 1 1 . .
H H12 0.6871 0.5130 0.8231 0.026 Uiso calc R 1 1 . .
C C13 0.5357(2) 0.31906(15) 0.77525(11) 0.0188(3) Uani d . 1 1 . .
C C14 0.3287(2) 0.32511(14) 0.72005(11) 0.0170(3) Uani d . 1 1 . .
C C15 0.2884(2) 0.45631(14) 0.71774(11) 0.0167(3) Uani d . 1 1 . .
H H15A 0.1356 0.4454 0.6977 0.020 Uiso calc R 1 1 . .
H H15B 0.3499 0.5065 0.7891 0.020 Uiso calc R 1 1 . .
C C16 0.3787(2) 0.66897(14) 0.64641(11) 0.0159(3) Uani d . 1 1 . .
H H16A 0.2322 0.6725 0.6209 0.019 Uiso calc R 1 1 . .
H H16B 0.4571 0.7116 0.6000 0.019 Uiso calc R 1 1 . .
C C17 0.4765(2) 0.74042(14) 0.75999(11) 0.0160(3) Uani d . 1 1 . .
C C18 0.3455(2) 0.75556(14) 0.82421(12) 0.0214(4) Uani d . 1 1 . .
H H18 0.1978 0.7247 0.7963 0.026 Uiso calc R 1 1 . .
C C19 0.4352(3) 0.81680(15) 0.93001(12) 0.0277(4) Uani d . 1 1 . .
H H19 0.3472 0.8261 0.9729 0.033 Uiso calc R 1 1 . .
C C20 0.6531(3) 0.86365(16) 0.97157(13) 0.0300(4) Uani d . 1 1 . .
H H20 0.7122 0.9046 1.0424 0.036 Uiso calc R 1 1 . .
C C21 0.7851(3) 0.84988(15) 0.90801(12) 0.0254(4) Uani d . 1 1 . .
H H21 0.9326 0.8817 0.9360 0.030 Uiso calc R 1 1 . .
C C22 0.6962(2) 0.78841(14) 0.80265(11) 0.0194(3) Uani d . 1 1 . .
H H22 0.7848 0.7793 0.7601 0.023 Uiso calc R 1 1 . .
H H1A 0.5219(14) 0.5298(15) 0.6487(11) 0.027(4) Uiso d D 1 1 . .
H H1B 0.3065(17) 0.4908(14) 0.5707(8) 0.018(4) Uiso d D 1 1 . .

loop_
_atom_site_aniso_label
_atom_site_aniso_U_11
_atom_site_aniso_U_22
_atom_site_aniso_U_33
_atom_site_aniso_U_12
_atom_site_aniso_U_13
_atom_site_aniso_U_23
Cl1 0.0145(2) 0.0350(3) 0.0170(2) 0.00489(17) 0.00408(14) -0.00094(16)
N1 0.0128(6) 0.0149(7) 0.0127(6) 0.0023(5) 0.0032(5) 0.0016(5)
C1 0.0249(8) 0.0171(8) 0.0153(7) 0.0035(7) 0.0110(6) 0.0039(6)
C2 0.0265(9) 0.0237(9) 0.0219(8) 0.0031(7) 0.0102(7) 0.0024(7)
C3 0.0249(9) 0.0339(11) 0.0270(9) -0.0032(8) 0.0090(7) 0.0034(8)
C4 0.0413(11) 0.0230(9) 0.0302(9) -0.0108(8) 0.0172(8) 0.0002(8)
C5 0.0479(11) 0.0167(9) 0.0285(9) 0.0017(8) 0.0208(8) 0.0045(7)
C6 0.0365(10) 0.0161(8) 0.0194(8) 0.0044(7) 0.0171(7) 0.0039(7)
C7 0.0434(10) 0.0212(9) 0.0259(8) 0.0176(8) 0.0201(8) 0.0109(7)
C8 0.0321(9) 0.0257(9) 0.0171(7) 0.0140(8) 0.0138(7) 0.0085(7)
C9 0.0413(10) 0.0403(11) 0.0247(9) 0.0288(9) 0.0174(8) 0.0174(8)
C10 0.0261(9) 0.0532(12) 0.0221(8) 0.0187(9) 0.0089(7) 0.0148(8)
C11 0.0264(9) 0.0391(10) 0.0164(8) 0.0077(8) 0.0065(7) 0.0068(7)
C12 0.0253(8) 0.0254(9) 0.0164(7) 0.0073(7) 0.0069(6) 0.0048(7)
C13 0.0251(8) 0.0225(8) 0.0138(7) 0.0095(7) 0.0107(6) 0.0056(6)
C14 0.0226(8) 0.0167(8) 0.0157(7) 0.0061(6) 0.0111(6) 0.0039(6)
C15 0.0176(8) 0.0164(8) 0.0173(7) 0.0041(6) 0.0075(6) 0.0033(6)
C16 0.0159(7) 0.0143(8) 0.0189(7) 0.0049(6) 0.0056(6) 0.0059(6)
C17 0.0197(8) 0.0097(7) 0.0197(7) 0.0051(6) 0.0056(6) 0.0053(6)
C18 0.0231(8) 0.0166(8) 0.0277(8) 0.0078(7) 0.0099(7) 0.0057(7)
C19 0.0395(10) 0.0256(9) 0.0255(8) 0.0147(8) 0.0168(7) 0.0038(7)
C20 0.0439(10) 0.0219(9) 0.0211(8) 0.0095(8) 0.0049(7) -0.0015(7)
C21 0.0251(8) 0.0180(8) 0.0269(8) 0.0029(7) 0.0006(7) 0.0008(7)
C22 0.0216(8) 0.0148(8) 0.0224(8) 0.0046(6) 0.0079(6) 0.0031(6)

loop_
_atom_type_symbol
_atom_type_description
_atom_type_scat_dispersion_real
_atom_type_scat_dispersion_imag
_atom_type_scat_source
C C 0.0033 0.0016 'International Tables Vol C Tables 4.2.6.8 and 6.1.1.4'
H H 0.0000 0.0000 'International Tables Vol C Tables 4.2.6.8 and 6.1.1.4'
N N 0.0061 0.0033 'International Tables Vol C Tables 4.2.6.8 and 6.1.1.4'
Cl Cl 0.1484 0.1585 'International Tables Vol C Tables 4.2.6.8 and 6.1.1.4'

loop_
_geom_angle_atom_site_label_1
_geom_angle_atom_site_label_2
_geom_angle_atom_site_label_3
_geom_angle_site_symmetry_1
_geom_angle_site_symmetry_3
_geom_angle
_geom_angle_publ_flag
C15 N1 C16 . . 114.67(10) ?
C15 N1 H1A . . 112.3(10) ?
C16 N1 H1A . . 106.5(10) ?
C15 N1 H1B . . 109.8(9) ?
C16 N1 H1B . . 106.0(9) ?
H1A N1 H1B . . 107.2(9) ?
C14 C1 C2 . . 123.40(14) ?
C14 C1 C6 . . 118.93(14) ?
C2 C1 C6 . . 117.67(14) ?
C3 C2 C1 . . 120.89(16) ?
C3 C2 H2 . . 119.6 ?
C1 C2 H2 . . 119.6 ?
C2 C3 C4 . . 121.11(16) ?
C2 C3 H3 . . 119.4 ?
C4 C3 H3 . . 119.4 ?
C5 C4 C3 . . 120.06(16) ?
C5 C4 H4 . . 120.0 ?
C3 C4 H4 . . 120.0 ?
C4 C5 C6 . . 121.12(16) ?
C4 C5 H5 . . 119.4 ?
C6 C5 H5 . . 119.4 ?
C7 C6 C5 . . 121.68(15) ?
C7 C6 C1 . . 119.21(15) ?
C5 C6 C1 . . 119.11(15) ?
C8 C7 C6 . . 122.54(15) ?
C8 C7 H7 . . 118.7 ?
C6 C7 H7 . . 118.7 ?
C7 C8 C9 . . 122.15(15) ?
C7 C8 C13 . . 119.11(14) ?
C9 C8 C13 . . 118.74(15) ?
C10 C9 C8 . . 121.28(16) ?
C10 C9 H9 . . 119.4 ?
C8 C9 H9 . . 119.4 ?
C9 C10 C11 . . 120.10(15) ?
C9 C10 H10 . . 119.9 ?
C11 C10 H10 . . 119.9 ?
C12 C11 C10 . . 120.87(16) ?
C12 C11 H11 . . 119.6 ?
C10 C11 H11 . . 119.6 ?
C11 C12 C13 . . 121.55(16) ?
C11 C12 H12 . . 119.2 ?
C13 C12 H12 . . 119.2 ?
C14 C13 C12 . . 123.26(14) ?
C14 C13 C8 . . 119.31(14) ?
C12 C13 C8 . . 117.42(14) ?
C1 C14 C13 . . 120.77(14) ?
C1 C14 C15 . . 120.96(13) ?
C13 C14 C15 . . 118.23(13) ?
N1 C15 C14 . . 112.01(10) ?
N1 C15 H15A . . 109.2 ?
C14 C15 H15A . . 109.2 ?
N1 C15 H15B . . 109.2 ?
C14 C15 H15B . . 109.2 ?
H15A C15 H15B . . 107.9 ?
N1 C16 C17 . . 111.53(12) ?
N1 C16 H16A . . 109.3 ?
C17 C16 H16A . . 109.3 ?
N1 C16 H16B . . 109.3 ?
C17 C16 H16B . . 109.3 ?
H16A C16 H16B . . 108.0 ?
C22 C17 C18 . . 119.11(13) ?
C22 C17 C16 . . 120.99(12) ?
C18 C17 C16 . . 119.88(13) ?
C19 C18 C17 . . 120.05(14) ?
C19 C18 H18 . . 120.0 ?
C17 C18 H18 . . 120.0 ?
C20 C19 C18 . . 120.37(14) ?
C20 C19 H19 . . 119.8 ?
C18 C19 H19 . . 119.8 ?
C19 C20 C21 . . 120.05(14) ?
C19 C20 H20 . . 120.0 ?
C21 C20 H20 . . 120.0 ?
C22 C21 C20 . . 119.72(15) ?
C22 C21 H21 . . 120.1 ?
C20 C21 H21 . . 120.1 ?
C17 C22 C21 . . 120.71(13) ?
C17 C22 H22 . . 119.6 ?
C21 C22 H22 . . 119.6 ?

loop_
_geom_bond_atom_site_label_1
_geom_bond_atom_site_label_2
_geom_bond_site_symmetry_2
_geom_bond_distance
_geom_bond_publ_flag
N1 C15 . 1.4990(17) ?
N1 C16 . 1.5051(18) ?
N1 H1A . 0.917(8) ?
N1 H1B . 0.922(8) ?
C1 C14 . 1.410(2) ?
C1 C2 . 1.431(2) ?
C1 C6 . 1.442(2) ?
C2 C3 . 1.360(2) ?
C2 H2 . 0.9300 ?
C3 C4 . 1.421(2) ?
C3 H3 . 0.9300 ?
C4 C5 . 1.352(2) ?
C4 H4 . 0.9300 ?
C5 C6 . 1.425(2) ?
C5 H5 . 0.9300 ?
C6 C7 . 1.394(2) ?
C7 C8 . 1.383(2) ?
C7 H7 . 0.9300 ?
C8 C9 . 1.432(2) ?
C8 C13 . 1.438(2) ?
C9 C10 . 1.353(2) ?
C9 H9 . 0.9300 ?
C10 C11 . 1.408(2) ?
C10 H10 . 0.9300 ?
C11 C12 . 1.359(2) ?
C11 H11 . 0.9300 ?
C12 C13 . 1.426(2) ?
C12 H12 . 0.9300 ?
C13 C14 . 1.418(2) ?
C14 C15 . 1.504(2) ?
C15 H15A . 0.9700 ?
C15 H15B . 0.9700 ?
C16 C17 . 1.512(2) ?
C16 H16A . 0.9700 ?
C16 H16B . 0.9700 ?
C17 C22 . 1.386(2) ?
C17 C18 . 1.3922(19) ?
C18 C19 . 1.391(2) ?
C18 H18 . 0.9300 ?
C19 C20 . 1.374(2) ?
C19 H19 . 0.9300 ?
C20 C21 . 1.388(2) ?
C20 H20 . 0.9300 ?
C21 C22 . 1.386(2) ?
C21 H21 . 0.9300 ?
C22 H22 . 0.9300 ?

loop_
_geom_hbond_atom_site_label_D
_geom_hbond_atom_site_label_H
_geom_hbond_atom_site_label_A
_geom_hbond_site_symmetry_A
_geom_hbond_distance_DH
_geom_hbond_distance_HA
_geom_hbond_distance_DA
_geom_hbond_angle_DHA
N1 H1A Cl1 2_666 0.917(8) 2.257(11) 3.0963(13) 151.9(13)
N1 H1B Cl1 . 0.922(8) 2.165(9) 3.0781(16) 170.3(12)
C16 H16A Cl1 2_566 0.970 2.600 3.4824(16) 151

loop_
_geom_torsion_atom_site_label_1
_geom_torsion_atom_site_label_2
_geom_torsion_atom_site_label_3
_geom_torsion_atom_site_label_4
_geom_torsion_site_symmetry_1
_geom_torsion_site_symmetry_2
_geom_torsion_site_symmetry_3
_geom_torsion_site_symmetry_4
_geom_torsion
_geom_torsion_publ_flag
C14 C1 C2 C3 . . . . -177.07(13) ?
C6 C1 C2 C3 . . . . 1.8(2) ?
C1 C2 C3 C4 . . . . -0.1(2) ?
C2 C3 C4 C5 . . . . -0.9(2) ?
C3 C4 C5 C6 . . . . 0.2(2) ?
C4 C5 C6 C7 . . . . -178.11(14) ?
C4 C5 C6 C1 . . . . 1.5(2) ?
C14 C1 C6 C7 . . . . -3.89(19) ?
C2 C1 C6 C7 . . . . 177.20(12) ?
C14 C1 C6 C5 . . . . 176.47(12) ?
C2 C1 C6 C5 . . . . -2.44(19) ?
C5 C6 C7 C8 . . . . -178.83(13) ?
C1 C6 C7 C8 . . . . 1.5(2) ?
C6 C7 C8 C9 . . . . -178.44(13) ?
C6 C7 C8 C13 . . . . 1.7(2) ?
C7 C8 C9 C10 . . . . -179.48(14) ?
C13 C8 C9 C10 . . . . 0.4(2) ?
C8 C9 C10 C11 . . . . 0.6(2) ?
C9 C10 C11 C12 . . . . -0.4(2) ?
C10 C11 C12 C13 . . . . -0.9(2) ?
C11 C12 C13 C14 . . . . -177.20(13) ?
C11 C12 C13 C8 . . . . 1.9(2) ?
C7 C8 C13 C14 . . . . -2.6(2) ?
C9 C8 C13 C14 . . . . 177.55(11) ?
C7 C8 C13 C12 . . . . 178.28(12) ?
C9 C8 C13 C12 . . . . -1.57(19) ?
C2 C1 C14 C13 . . . . -178.15(12) ?
C6 C1 C14 C13 . . . . 3.01(19) ?
C2 C1 C14 C15 . . . . 4.2(2) ?
C6 C1 C14 C15 . . . . -174.63(12) ?
C12 C13 C14 C1 . . . . 179.28(12) ?
C8 C13 C14 C1 . . . . 0.21(19) ?
C12 C13 C14 C15 . . . . -3.02(19) ?
C8 C13 C14 C15 . . . . 177.92(12) ?
C16 N1 C15 C14 . . . . -170.73(11) ?
C1 C14 C15 N1 . . . . -106.13(14) ?
C13 C14 C15 N1 . . . . 76.17(15) ?
C15 N1 C16 C17 . . . . 52.24(15) ?
N1 C16 C17 C22 . . . . 81.05(17) ?
N1 C16 C17 C18 . . . . -97.18(15) ?
C22 C17 C18 C19 . . . . -0.7(2) ?
C16 C17 C18 C19 . . . . 177.52(14) ?
C17 C18 C19 C20 . . . . 0.6(2) ?
C18 C19 C20 C21 . . . . -0.1(2) ?
C19 C20 C21 C22 . . . . -0.2(2) ?
C18 C17 C22 C21 . . . . 0.5(2) ?
C16 C17 C22 C21 . . . . -177.76(13) ?
C20 C21 C22 C17 . . . . 0.0(2) ?

loop_
_cod_related_entry_id
_cod_related_entry_database
_cod_related_entry_code
1 ChemSpider 30656729
